data_2102745
loop_
_publ_author_name
'Redhammer, G\"unther J.'

_publ_section_title
;
 Temperature-dependent crystal structure refinement and ^57^Fe
 M\"ossbauer spectroscopy of Cu~2~Fe~2~Ge~4~O~13~
;
_journal_coeditor_code WS5044
_journal_issue 1
_journal_name_full 'Acta Crystallographica Section B'
_journal_page_first 4
_journal_page_last 16
_journal_paper_doi 10.1107/S0108768106051652
_journal_volume 63
_journal_year 2007
_chemical_formula_moiety 'Cu2 Fe2 Ge4 O13'
_chemical_formula_sum 'Cu2 Fe2 Ge4 O13'
_chemical_formula_weight 737.14
_space_group_crystal_system monoclinic
_space_group_IT_number 11
_space_group_name_Hall '-P 2yb'
_symmetry_space_group_name_Hall '-P 2yb'
_symmetry_space_group_name_H-M 'P 1 21/m 1'
_audit_creation_method 'WinGX routine CIF_UPDATE'
_cell_angle_alpha 90
_cell_angle_beta 96.17(2)
_cell_angle_gamma 90
_cell_formula_units_Z 2
_cell_length_a 12.088(2)
_cell_length_b 8.5019(9)
_cell_length_c 4.8703(8)
_cell_measurement_reflns_used 4906
_cell_measurement_temperature 298(2)
_cell_measurement_theta_max 28.09
_cell_measurement_theta_min 2.94
_cell_volume 497.63(13)
_computing_cell_refinement 'STOE X-Area (Stoe & Cie, 2002)'
_computing_data_collection 'STOE X-Area (Stoe & Cie, 2002)'
_computing_data_reduction 'Stoe X-Area (Stoe & Cie, 2002)'
_computing_molecular_graphics 'Diamond 3.0 Bradenburg & Berndt 1999)'
_computing_publication_material 'Wingx 1.70.00 (Farrugia, 1999)'
_computing_structure_refinement 'SHELXL-97 (Sheldrick, 1997)'
_computing_structure_solution 'SHELXS-97 (Sheldrick, 1997)'
_diffrn_measured_fraction_theta_full 0.978
_diffrn_measured_fraction_theta_max 0.978
_diffrn_measurement_device one-circle-diffractometer
_diffrn_measurement_device_type 'STOE IPDS-I'
_diffrn_measurement_method 'rotation method, \f'
_diffrn_radiation_type MoK\a
_diffrn_radiation_wavelength 0.71073
_diffrn_reflns_av_R_equivalents 0.0387
_diffrn_reflns_limit_h_max 16
_diffrn_reflns_limit_h_min -15
_diffrn_reflns_limit_k_max 11
_diffrn_reflns_limit_k_min -11
_diffrn_reflns_limit_l_max 6
_diffrn_reflns_limit_l_min -6
_diffrn_reflns_number 4906
_diffrn_reflns_theta_full 28.09
_diffrn_reflns_theta_max 28.09
_diffrn_reflns_theta_min 2.93
_diffrn_standards_decay_% 0
_diffrn_standards_interval_count 0
_diffrn_standards_interval_time 0
_diffrn_standards_number 0
_exptl_absorpt_coefficient_mu 18.991
_exptl_absorpt_correction_T_max 0.25
_exptl_absorpt_correction_T_min 0.12
_exptl_absorpt_correction_type numerical
_exptl_absorpt_process_details 'via equivalents using Stoe X-SHAPE and X-RED (Stoe & Cie 1996)'
_exptl_crystal_colour 'pale green'
_exptl_crystal_density_diffrn 4.920
_exptl_crystal_density_method 'not measured'
_exptl_crystal_description prismatic
_exptl_crystal_F_000 684
_exptl_crystal_size_max 0.12
_exptl_crystal_size_mid 0.11
_exptl_crystal_size_min 0.08
_refine_diff_density_max 1.448
_refine_diff_density_min -1.588
_refine_ls_extinction_coef 0.0332(9)
_refine_ls_extinction_expression Fc^*^=kFc[1+0.001xFc^2^\l^3^/sin(2\q)]^-1/4^
_refine_ls_extinction_method SHELXL
_refine_ls_goodness_of_fit_ref 1.016
_refine_ls_hydrogen_treatment noref
_refine_ls_matrix_type full
_refine_ls_number_parameters 107
_refine_ls_number_reflns 1267
_refine_ls_number_restraints 0
_refine_ls_restrained_S_all 1.016
_refine_ls_R_factor_gt 0.0206
_refine_ls_shift/su_max 0.001
_refine_ls_structure_factor_coef Fsqd
_refine_ls_weighting_details 'calc w=1/[\s^2^(Fo^2^)+(0.0291P)^2^+0.0000P] where P=(Fo^2^+2Fc^2^)/3'
_refine_ls_weighting_scheme calc
_refine_ls_wR_factor_ref 0.0484
_reflns_number_gt 1087
_reflns_number_total 1267
_reflns_threshold_expression >2sigma(I)
_cod_data_source_file ws5044.cif
_cod_data_source_block cufege
_cod_original_cell_volume 497.61(13)
_cod_original_sg_symbol_H-M 'P 21/m'
_cod_database_code 2102745

loop_
_symmetry_equiv_pos_as_xyz
'x, y, z'
'-x, y+1/2, -z'
'-x, -y, -z'
'x, -y-1/2, z'

loop_
_atom_site_type_symbol
_atom_site_label
_atom_site_fract_x
_atom_site_fract_y
_atom_site_fract_z
_atom_site_U_iso_or_equiv
_atom_site_adp_type
_atom_site_calc_flag
_atom_site_refinement_flags
_atom_site_occupancy
Ge Ge1 0.23997(3) 0.25 0.49324(9) 0.00252(11) Uani d S 1
Ge Ge2 0.74733(4) 0.25 0.33753(9) 0.00285(12) Uani d S 1
Ge Ge3 -0.00505(3) 0.25 0.40568(9) 0.00396(12) Uani d S 1
Ge Ge4 0.51225(3) 0.25 0.60653(9) 0.00236(11) Uiso d S 1
Fe Fe1 0.37588(3) 0.06131(5) 1.04818(9) 0.00279(12) Uani d . 1
Cu Cu1 0.12561(3) -0.00333(5) 1.04327(9) 0.00796(11) Uani d . 1
O O1 0.3310(2) 0.25 0.7954(6) 0.0042(6) Uani d S 1
O O2 0.6530(3) 0.25 0.5723(7) 0.0112(7) Uani d S 1
O O3 0.1132(3) 0.25 0.6456(7) 0.0065(6) Uani d S 1
O O4 0.24768(17) 0.0838(3) 0.2847(5) 0.0061(4) Uani d . 1
O O5 0.8725(2) 0.25 0.5667(7) 0.0064(6) Uani d S 1
O O6 0.50347(17) 0.0745(2) 0.7919(4) 0.0052(4) Uani d . 1
O O7 0.74245(18) 0.0803(3) 0.1347(5) 0.0068(4) Uani d . 1
O O8 0.4356(2) 0.25 0.2820(6) 0.0048(6) Uani d S 1
O O9 -0.00298(18) 0.0829(3) 0.2022(5) 0.0120(5) Uani d . 1

loop_
_atom_site_aniso_label
_atom_site_aniso_U_11
_atom_site_aniso_U_22
_atom_site_aniso_U_33
_atom_site_aniso_U_12
_atom_site_aniso_U_13
_atom_site_aniso_U_23
Ge1 0.0027(2) 0.0040(2) 0.0006(2) 0 -0.00080(16) 0
Ge2 0.0031(2) 0.0036(2) 0.0018(2) 0 -0.00012(16) 0
Ge3 0.0024(2) 0.0070(2) 0.0024(2) 0 0.00002(17) 0
Fe1 0.0033(2) 0.0032(2) 0.0019(2) 0.00020(14) -0.00004(15) 0.00009(16)
Cu1 0.00344(18) 0.0118(2) 0.0086(2) -0.00106(14) 0.00057(13) -0.00667(16)
O1 0.0066(14) 0.0035(14) 0.0023(14) 0 -0.0011(11) 0
O2 0.0103(16) 0.0187(18) 0.0051(16) 0 0.0033(13) 0
O3 0.0031(13) 0.0110(15) 0.0051(15) 0 -0.0013(11) 0
O4 0.0056(10) 0.0072(11) 0.0054(10) -0.0005(8) 0.0006(8) -0.0039(9)
O5 0.0031(13) 0.0118(16) 0.0042(15) 0 -0.0001(11) 0
O6 0.0069(10) 0.0052(10) 0.0040(10) 0.0016(8) 0.0026(8) 0.0026(9)
O7 0.0064(10) 0.0055(10) 0.0087(11) -0.0009(8) 0.0023(8) -0.0031(9)
O8 0.0037(14) 0.0062(14) 0.0041(15) 0 -0.0019(11) 0
O9 0.0059(10) 0.0182(13) 0.0119(12) 0.0004(9) 0.0009(9) -0.0110(11)

loop_
_atom_type_symbol
_atom_type_description
_atom_type_scat_dispersion_real
_atom_type_scat_dispersion_imag
_atom_type_scat_source
Cu Cu 0.3201 1.2651 'International Tables Vol C Tables 4.2.6.8 and 6.1.1.4'
Fe Fe 0.3463 0.8444 'International Tables Vol C Tables 4.2.6.8 and 6.1.1.4'
Ge Ge 0.1547 1.8001 'International Tables Vol C Tables 4.2.6.8 and 6.1.1.4'
O O 0.0106 0.006 'International Tables Vol C Tables 4.2.6.8 and 6.1.1.4'

loop_
_geom_angle_atom_site_label_1
_geom_angle_atom_site_label_2
_geom_angle_atom_site_label_3
_geom_angle_site_symmetry_1
_geom_angle_site_symmetry_3
_geom_angle
O1 Ge1 O4 . . 115.02(8)
O1 Ge1 O4 . 4_565 115.02(8)
O4 Ge1 O4 . 4_565 107.82(15)
O1 Ge1 O3 . . 98.19(15)
O4 Ge1 O3 . . 110.22(9)
O4 Ge1 O3 4_565 . 110.22(9)
O2 Ge2 O7 . . 113.36(9)
O2 Ge2 O7 . 4_565 113.36(9)
O7 Ge2 O7 . 4_565 111.44(15)
O2 Ge2 O5 . . 99.47(16)
O7 Ge2 O5 . . 109.23(9)
O7 Ge2 O5 4_565 . 109.23(9)
O9 Ge3 O9 . 4_565 110.02(17)
O9 Ge3 O3 . . 108.74(10)
O9 Ge3 O3 4_565 . 108.74(10)
O9 Ge3 O5 . 1_455 108.75(9)
O9 Ge3 O5 4_565 1_455 108.75(9)
O3 Ge3 O5 . 1_455 111.83(15)
O2 Ge4 O8 . . 110.22(16)
O2 Ge4 O6 . 4_565 99.46(9)
O8 Ge4 O6 . 4_565 114.27(8)
O2 Ge4 O6 . . 99.46(9)
O8 Ge4 O6 . . 114.27(8)
O6 Ge4 O6 4_565 . 116.67(15)
O6 Fe1 O7 3_657 3_656 106.77(9)
O6 Fe1 O4 3_657 1_556 114.24(9)
O7 Fe1 O4 3_656 1_556 75.97(9)
O6 Fe1 O8 3_657 1_556 92.17(9)
O7 Fe1 O8 3_656 1_556 155.18(11)
O4 Fe1 O8 1_556 1_556 81.73(11)
O6 Fe1 O1 3_657 . 146.68(11)
O7 Fe1 O1 3_656 . 94.17(9)
O4 Fe1 O1 1_556 . 95.59(11)
O8 Fe1 O1 1_556 . 77.13(9)
O6 Fe1 O6 3_657 . 72.70(10)
O7 Fe1 O6 3_656 . 107.72(9)
O4 Fe1 O6 1_556 . 171.27(9)
O8 Fe1 O6 1_556 . 92.95(11)
O1 Fe1 O6 . . 76.40(10)
O9 Cu1 O4 3_556 1_556 178.02(11)
O9 Cu1 O9 3_556 1_556 77.61(11)
O4 Cu1 O9 1_556 1_556 101.72(9)
O9 Cu1 O7 3_556 3_656 102.25(10)
O4 Cu1 O7 1_556 3_656 78.31(9)
O9 Cu1 O7 1_556 3_656 176.51(10)

loop_
_geom_bond_atom_site_label_1
_geom_bond_atom_site_label_2
_geom_bond_site_symmetry_2
_geom_bond_distance
Ge1 O1 . 1.740(3)
Ge1 O4 . 1.748(2)
Ge1 O4 4_565 1.748(2)
Ge1 O3 . 1.772(3)
Ge2 O2 . 1.699(3)
Ge2 O7 . 1.746(2)
Ge2 O7 4_565 1.746(2)
Ge2 O5 . 1.781(3)
Ge3 O9 . 1.734(2)
Ge3 O9 4_565 1.734(2)
Ge3 O3 . 1.747(3)
Ge3 O5 1_455 1.748(3)
Ge4 O2 . 1.727(3)
Ge4 O8 . 1.744(3)
Ge4 O6 4_565 1.753(2)
Ge4 O6 . 1.753(2)
Fe1 O6 3_657 1.955(2)
Fe1 O7 3_656 2.004(2)
Fe1 O4 1_556 2.037(2)
Fe1 O8 1_556 2.0529(19)
Fe1 O1 . 2.0592(19)
Fe1 O6 . 2.089(2)
Cu1 O9 3_556 1.925(2)
Cu1 O4 1_556 1.933(2)
Cu1 O9 1_556 1.952(2)
Cu1 O7 3_656 2.005(2)
